data_4518438
loop_
_publ_author_name
'Gupta, Saswata'
'Sabbasani, Venkata R.'
'Su, Siyuan'
'Wink, Donald J.'
'Lee, Daesung'

_publ_section_title
;
 Alkene-Chelated Ruthenium Alkylidenes: A Missing Link to New Catalysts
;
_journal_issue 4
_journal_name_full 'ACS Catalysis'
_journal_page_first 1977
_journal_page_last 1987
_journal_paper_doi 10.1021/acscatal.0c04972
_journal_volume 11
_journal_year 2021
_chemical_formula_sum 'C40 H45 Cl4 N3 O2 Ru S'
_chemical_formula_weight 874.72
_chemical_name_common venkata_Ru_Ts_coordination
_space_group_crystal_system monoclinic
_space_group_IT_number 14
_space_group_name_Hall '-P 2ybc'
_space_group_name_H-M_alt 'P 1 21/c 1'
_atom_sites_solution_hydrogens geom
_audit_creation_method 'APEX3 v2015.5-2'
_cell_angle_alpha 90
_cell_angle_beta 97.843(9)
_cell_angle_gamma 90
_cell_formula_units_Z 4
_cell_length_a 8.471(2)
_cell_length_b 26.951(8)
_cell_length_c 18.341(6)
_cell_measurement_reflns_used 5983
_cell_measurement_temperature 300.(2)
_cell_measurement_theta_max 21.8782
_cell_measurement_theta_min 2.2386
_cell_volume 4148(2)
_computing_cell_refinement 'SAINT V8.34A (Bruker AXS Inc.)'
_computing_data_reduction 'SAINT V8.34A (Bruker AXS Inc.)'
_computing_structure_refinement 'SHELXL-2014/7 (Sheldrick, 2014)'
_diffrn_ambient_temperature 300.(2)
_diffrn_detector_area_resol_mean 8.3330
_diffrn_measured_fraction_theta_full 0.998
_diffrn_measured_fraction_theta_max 0.998
_diffrn_measurement_device_type 'Bruker SMART X2S'
_diffrn_radiation_type MoK\a
_diffrn_radiation_wavelength 0.71073
_diffrn_reflns_av_unetI/netI 0.2849
_diffrn_reflns_limit_h_max 10
_diffrn_reflns_limit_h_min -10
_diffrn_reflns_limit_k_max 33
_diffrn_reflns_limit_k_min 0
_diffrn_reflns_limit_l_max 22
_diffrn_reflns_limit_l_min 0
_diffrn_reflns_number 17685
_diffrn_reflns_theta_full 26.37
_diffrn_reflns_theta_max 26.37
_diffrn_reflns_theta_min 1.35
_exptl_absorpt_coefficient_mu 0.723
_exptl_absorpt_correction_T_max 0.87
_exptl_absorpt_correction_T_min 0.67
_exptl_absorpt_process_details
;
;
_exptl_crystal_colour black
_exptl_crystal_density_diffrn 1.401
_exptl_crystal_density_method 'not measured'
_exptl_crystal_description needle
_exptl_crystal_F_000 1800
_exptl_crystal_size_max 0.600
_exptl_crystal_size_mid 0.200
_exptl_crystal_size_min 0.200
_refine_diff_density_max 2.284
_refine_diff_density_min -2.308
_refine_ls_extinction_method none
_refine_ls_goodness_of_fit_ref 1.248
_refine_ls_hydrogen_treatment constr
_refine_ls_matrix_type full
_refine_ls_number_parameters 468
_refine_ls_number_reflns 17685
_refine_ls_number_restraints 146
_refine_ls_restrained_S_all 1.243
_refine_ls_R_factor_all 0.2783
_refine_ls_R_factor_gt 0.1342
_refine_ls_shift/su_max 0.001
_refine_ls_shift/su_mean 0.000
_refine_ls_structure_factor_coef Fsqd
_refine_ls_weighting_details 'w=1/[\s^2^(Fo^2^)+(0.1000P)^2^] where P=(Fo^2^+2Fc^2^)/3'
_refine_ls_weighting_scheme calc
_refine_ls_wR_factor_gt 0.2586
_refine_ls_wR_factor_ref 0.3254
_reflns_number_gt 7945
_reflns_number_total 17685
_reflns_threshold_expression 'I > 2\s(I)'
_cod_data_source_file cs0c04972_si_010.cif
_cod_data_source_block Compound_13a
_cod_depositor_comments 'Adding full bibliography for 4518430--4518444.cif.'
_cod_original_cell_volume 4148.(2)
_cod_database_code 4518438
_publ_contact_phone 312-413-7383
_publ_contact_fax 312-996-0431
_publ_contact_email dwink@uic.edu

loop_
_space_group_symop_operation_xyz
'x, y, z'
'-x, y+1/2, -z+1/2'
'-x, -y, -z'
'x, -y-1/2, z-1/2'

loop_
_atom_site_type_symbol
_atom_site_label
_atom_site_fract_x
_atom_site_fract_y
_atom_site_fract_z
_atom_site_U_iso_or_equiv
_atom_site_adp_type
_atom_site_calc_flag
_atom_site_refinement_flags_adp
_atom_site_refinement_flags_occupancy
_atom_site_refinement_flags_posn
_atom_site_occupancy
_atom_site_disorder_assembly
_atom_site_disorder_group
Ru Ru01 0.91892(11) 0.73582(4) 0.09135(6) 0.0265(3) Uani d U . . 1 . .
Cl Cl1 0.8352(4) 0.72568(13) 0.20918(19) 0.0454(9) Uani d U . . 1 . .
S S1 0.5570(4) 0.70792(15) -0.0875(2) 0.0428(9) Uani d U . . 1 . .
Cl Cl2 0.7388(4) 0.80220(14) 0.0717(2) 0.0497(10) Uani d U . . 1 . .
O O2 0.4737(13) 0.7490(4) -0.1238(6) 0.059(3) Uani d U . . 1 . .
N N3 1.2363(12) 0.6771(4) 0.1459(7) 0.039(3) Uani d U . . 1 . .
C C5 0.8554(13) 0.6777(5) 0.0440(7) 0.028(2) Uani d U . . 1 . .
C C19 1.1498(13) 0.7185(5) 0.1302(7) 0.028(3) Uani d U . . 1 . .
N N2 1.2485(11) 0.7573(4) 0.1428(6) 0.037(3) Uani d U . . 1 . .
O O1 0.5096(11) 0.6882(4) -0.0224(5) 0.052(3) Uani d U . . 1 . .
C C22 1.1786(15) 0.6272(5) 0.1518(8) 0.036(3) Uani d U . . 1 . .
N N1 0.7446(13) 0.7250(4) -0.0731(6) 0.042(3) Uani d U . . 1 . .
C C6 0.7875(14) 0.6281(5) 0.0535(8) 0.033(3) Uani d U . . 1 . .
C C4 0.8683(15) 0.7070(5) -0.0206(7) 0.033(3) Uani d U . . 1 . .
C C27 1.1463(17) 0.6113(6) 0.2201(8) 0.048(3) Uani d U . . 1 . .
C C23 1.1662(15) 0.5962(5) 0.0906(8) 0.041(3) Uani d U . . 1 . .
C C1 1.0027(15) 0.7366(5) -0.0213(7) 0.038(3) Uani d U . . 1 . .
H H1 1.1017 0.7183 -0.0242 0.046 Uiso calc U . R 1 . .
C C11 0.7456(16) 0.6131(6) 0.1205(9) 0.047(3) Uani d U . . 1 . .
H H10 0.7639 0.6342 0.161 0.057 Uiso calc U . R 1 . .
C C15 0.529(2) 0.5849(7) -0.2579(10) 0.067(4) Uani d U . . 1 . .
C C13 0.6338(16) 0.6641(6) -0.2139(8) 0.045(3) Uani d U . . 1 . .
H H11 0.697 0.6916 -0.2196 0.054 Uiso calc U . R 1 . .
C C17 0.4620(17) 0.6174(6) -0.1455(9) 0.053(4) Uani d U . . 1 . .
H H14 0.4069 0.6141 -0.1052 0.063 Uiso calc U . R 1 . .
C C14 0.6195(19) 0.6266(6) -0.2666(9) 0.055(4) Uani d U . . 1 . .
H H12 0.6711 0.6297 -0.308 0.066 Uiso calc U . R 1 . .
C C24 1.1166(17) 0.5475(5) 0.1004(9) 0.051(4) Uani d U . . 1 . .
H H22 1.1056 0.5261 0.0602 0.062 Uiso calc U . R 1 . .
C C8 0.6931(17) 0.5521(6) 0.0021(11) 0.062(4) Uani d U . . 1 . .
H H7 0.6754 0.5306 -0.0378 0.074 Uiso calc U . R 1 . .
C C31 1.1948(15) 0.8077(5) 0.1328(9) 0.041(3) Uani d U . . 1 . .
C C7 0.7614(16) 0.5979(6) -0.0073(9) 0.048(4) Uani d U . . 1 . .
H H6 0.7883 0.6077 -0.0527 0.057 Uiso calc U . R 1 . .
C C12 0.5544(15) 0.6604(5) -0.1534(7) 0.038(3) Uani d U . . 1 . .
C C33 1.075(2) 0.8801(7) 0.1748(12) 0.080(5) Uani d U . . 1 . .
H H33 1.0292 0.8968 0.2112 0.095 Uiso calc U . R 1 . .
C C21 1.4097(15) 0.6876(5) 0.1652(9) 0.049(4) Uani d U . . 1 . .
H H20 1.4693 0.6773 0.1262 0.059 Uiso calc U . R 1 . .
H H21 1.4533 0.6714 0.2107 0.059 Uiso calc U . R 1 . .
C C32 1.1270(16) 0.8316(6) 0.1882(9) 0.050(3) Uani d U . . 1 . .
C C30 1.2136(18) 0.6126(6) 0.0183(9) 0.056(4) Uani d U . . 1 . .
H H30 1.1916 0.5865 -0.0173 0.084 Uiso calc U . R 1 . .
H H31 1.3254 0.6201 0.0246 0.084 Uiso calc U . R 1 . .
H H32 1.1541 0.6416 0.0013 0.084 Uiso calc U . R 1 . .
C C20 1.4103(14) 0.7437(5) 0.1736(9) 0.047(4) Uani d U . . 1 . .
H H19 1.4332 0.7533 0.2249 0.057 Uiso calc U . R 1 . .
H H18 1.4879 0.7589 0.1463 0.057 Uiso calc U . R 1 . .
C C9 0.6507(19) 0.5371(6) 0.0681(12) 0.069(5) Uani d U . . 1 . .
H H8 0.6036 0.5063 0.0725 0.082 Uiso calc U . R 1 . .
C C39 1.121(2) 0.8084(7) 0.2641(10) 0.073(5) Uani d U . . 1 . .
H H42 1.0119 0.8044 0.2719 0.11 Uiso calc U . R 1 . .
H H41 1.1747 0.8297 0.3015 0.11 Uiso calc U . R 1 . .
H H43 1.1725 0.7766 0.2664 0.11 Uiso calc U . R 1 . .
C C26 1.0970(19) 0.5615(6) 0.2268(10) 0.059(4) Uani d U . . 1 . .
H H23 1.0733 0.5499 0.2718 0.071 Uiso calc U . R 1 . .
C C16 0.454(2) 0.5808(7) -0.1977(11) 0.073(5) Uani d U . . 1 . .
H H13 0.3959 0.5522 -0.1914 0.087 Uiso calc U . R 1 . .
C C37 1.3183(18) 0.8110(7) 0.0141(10) 0.064(4) Uani d U . . 1 . .
H H35 1.2779 0.823 -0.0342 0.096 Uiso calc U . R 1 . .
H H37 1.3102 0.7755 0.015 0.096 Uiso calc U . R 1 . .
H H36 1.4279 0.8206 0.0261 0.096 Uiso calc U . R 1 . .
C C25 1.0836(18) 0.5299(6) 0.1666(11) 0.058(4) Uani d U . . 1 . .
C C10 0.6789(19) 0.5684(6) 0.1278(11) 0.067(4) Uani d U . . 1 . .
H H9 0.6518 0.5586 0.1731 0.08 Uiso calc U . R 1 . .
C C2 0.9678(19) 0.7775(6) -0.0778(8) 0.057(4) Uani d U . . 1 . .
H H3 1.0285 0.7726 -0.1184 0.069 Uiso calc U . R 1 . .
H H2 0.9945 0.8096 -0.0558 0.069 Uiso calc U . R 1 . .
C C36 1.2226(17) 0.8329(6) 0.0694(9) 0.049(3) Uani d U . . 1 . .
C C28 1.158(2) 0.6440(7) 0.2859(10) 0.079(5) Uani d U . . 1 . .
H H26 1.07 0.6668 0.2807 0.118 Uiso calc U . R 1 . .
H H25 1.2562 0.6623 0.2902 0.118 Uiso calc U . R 1 . .
H H24 1.1555 0.6242 0.3291 0.118 Uiso calc U . R 1 . .
C C35 1.163(2) 0.8816(7) 0.0585(12) 0.077(5) Uani d U . . 1 . .
H H34 1.1761 0.8983 0.0153 0.092 Uiso calc U . R 1 . .
C C18 0.519(3) 0.5450(8) -0.3161(13) 0.111(8) Uani d U . . 1 . .
H H17 0.5719 0.5156 -0.2957 0.166 Uiso calc U . R 1 . .
H H15 0.57 0.5564 -0.3567 0.166 Uiso calc U . R 1 . .
H H16 0.4094 0.5376 -0.333 0.166 Uiso calc U . R 1 . .
C C34 1.088(2) 0.9045(7) 0.1099(14) 0.086(6) Uani d U . . 1 . .
C C29 1.028(2) 0.4769(6) 0.1775(13) 0.100(7) Uani d U . . 1 . .
H H27 1.1178 0.4568 0.1966 0.15 Uiso calc U . R 1 . .
H H28 0.9797 0.4637 0.1312 0.15 Uiso calc U . R 1 . .
H H29 0.9516 0.4769 0.2116 0.15 Uiso calc U . R 1 . .
C C3 0.788(2) 0.7739(6) -0.1044(9) 0.066(5) Uani d U . . 1 . .
H H4 0.7306 0.8011 -0.0855 0.079 Uiso calc U . R 1 . .
H H5 0.7665 0.7738 -0.1578 0.079 Uiso calc U . R 1 . .
C C38 1.021(3) 0.9561(7) 0.0978(16) 0.133(10) Uani d U . . 1 . .
H H39 1.0301 0.9733 0.144 0.2 Uiso calc U . R 1 . .
H H40 0.9112 0.9541 0.0769 0.2 Uiso calc U . R 1 . .
H H38 1.0799 0.9737 0.0648 0.2 Uiso calc U . R 1 . .
Cl Cl3 0.736(2) 0.9074(4) 0.8580(10) 0.308(10) Uani d U . . 1 . .
Cl Cl4 0.535(3) 0.9422(6) 0.9522(11) 0.355(12) Uani d U . . 1 . .
C C40 0.642(8) 0.8992(15) 0.931(3) 0.32(4) Uani d U . . 1 . .
H H44 0.5764 0.8697 0.9227 0.387 Uiso calc U . R 1 . .
H H45 0.7219 0.8924 0.9732 0.387 Uiso calc U . R 1 . .

loop_
_atom_site_aniso_label
_atom_site_aniso_U_11
_atom_site_aniso_U_22
_atom_site_aniso_U_33
_atom_site_aniso_U_12
_atom_site_aniso_U_13
_atom_site_aniso_U_23
Ru01 0.0225(5) 0.0303(6) 0.0271(5) 0.0000(5) 0.0045(4) -0.0028(5)
Cl1 0.050(2) 0.056(2) 0.0321(18) -0.0010(17) 0.0134(16) -0.0040(17)
S1 0.041(2) 0.056(2) 0.0301(19) 0.0000(18) 0.0014(16) -0.0017(18)
Cl2 0.041(2) 0.052(2) 0.054(2) 0.0189(17) 0.0006(17) 0.0002(19)
O2 0.069(6) 0.057(7) 0.047(6) 0.024(5) -0.007(5) 0.002(5)
N3 0.028(5) 0.035(5) 0.052(8) 0.004(4) -0.001(5) 0.000(5)
C5 0.014(6) 0.038(6) 0.032(6) 0.003(5) 0.007(5) -0.003(5)
C19 0.018(5) 0.029(6) 0.039(7) -0.001(4) 0.005(5) -0.001(6)
N2 0.021(5) 0.033(5) 0.053(7) 0.000(4) -0.006(5) -0.010(5)
O1 0.052(6) 0.072(7) 0.032(5) -0.009(5) 0.008(5) 0.003(5)
C22 0.036(7) 0.029(6) 0.043(7) 0.014(5) 0.004(6) 0.005(5)
N1 0.053(6) 0.043(7) 0.029(6) -0.013(5) -0.002(5) 0.001(5)
C6 0.021(7) 0.033(6) 0.044(8) 0.002(5) -0.002(6) -0.002(5)
C4 0.039(7) 0.033(7) 0.027(6) -0.010(5) 0.009(5) -0.011(5)
C27 0.054(9) 0.045(8) 0.041(7) 0.007(7) -0.002(7) 0.012(6)
C23 0.038(8) 0.037(7) 0.049(8) 0.008(6) 0.014(7) -0.003(6)
C1 0.038(6) 0.047(8) 0.033(6) -0.007(6) 0.018(5) -0.008(6)
C11 0.045(8) 0.043(8) 0.055(8) -0.005(7) 0.013(7) 0.005(7)
C15 0.082(12) 0.065(11) 0.048(10) -0.003(9) -0.016(8) -0.013(8)
C13 0.044(8) 0.049(8) 0.043(8) -0.003(7) 0.009(6) 0.004(6)
C17 0.047(9) 0.068(10) 0.041(9) -0.019(8) 0.001(7) 0.007(7)
C14 0.064(10) 0.062(10) 0.039(9) 0.014(7) 0.008(7) -0.005(7)
C24 0.052(9) 0.035(7) 0.066(9) 0.005(7) 0.003(8) -0.004(7)
C8 0.047(9) 0.044(9) 0.088(11) -0.007(7) -0.013(9) -0.018(8)
C31 0.028(7) 0.033(6) 0.059(8) -0.004(5) -0.002(6) -0.012(6)
C7 0.038(8) 0.049(8) 0.053(9) -0.008(7) -0.003(7) -0.010(7)
C12 0.041(8) 0.040(7) 0.031(7) -0.001(6) -0.005(6) 0.003(5)
C33 0.086(13) 0.048(9) 0.104(14) 0.013(9) 0.010(12) -0.029(8)
C21 0.027(6) 0.047(8) 0.071(11) 0.010(6) -0.003(7) -0.002(8)
C32 0.043(8) 0.042(8) 0.061(9) -0.009(7) -0.006(7) -0.018(6)
C30 0.059(10) 0.055(10) 0.058(9) 0.000(8) 0.024(8) -0.011(8)
C20 0.018(6) 0.045(8) 0.074(11) -0.002(5) -0.006(6) -0.014(8)
C9 0.058(10) 0.032(9) 0.111(13) -0.010(8) -0.006(10) 0.016(8)
C39 0.083(12) 0.080(12) 0.057(9) -0.013(10) 0.005(9) -0.024(8)
C26 0.071(10) 0.050(8) 0.058(9) 0.009(8) 0.018(9) 0.029(6)
C16 0.090(13) 0.060(11) 0.064(11) -0.035(10) -0.006(9) -0.005(8)
C37 0.046(9) 0.078(12) 0.069(11) -0.011(8) 0.011(8) 0.009(9)
C25 0.056(10) 0.035(8) 0.085(11) 0.001(7) 0.014(9) 0.011(7)
C10 0.063(10) 0.051(10) 0.089(12) -0.012(8) 0.015(10) 0.017(8)
C2 0.079(9) 0.063(10) 0.031(8) -0.029(8) 0.013(7) 0.003(7)
C36 0.043(8) 0.040(8) 0.061(9) -0.007(6) -0.007(7) -0.001(6)
C28 0.093(14) 0.091(13) 0.049(10) 0.009(11) -0.003(10) -0.004(9)
C35 0.085(13) 0.045(9) 0.096(14) 0.005(8) -0.001(10) 0.009(9)
C18 0.15(2) 0.085(14) 0.089(16) -0.002(14) -0.006(14) -0.036(12)
C34 0.092(14) 0.037(10) 0.127(17) 0.009(9) 0.003(13) -0.005(9)
C29 0.099(15) 0.046(10) 0.15(2) -0.018(10) 0.013(15) 0.029(10)
C3 0.087(10) 0.069(11) 0.036(9) -0.028(8) -0.012(8) 0.017(8)
C38 0.17(2) 0.055(12) 0.16(3) 0.047(14) -0.028(19) -0.013(12)
Cl3 0.50(3) 0.139(9) 0.34(2) 0.060(12) 0.251(18) 0.074(10)
Cl4 0.53(3) 0.234(16) 0.36(2) 0.144(17) 0.27(2) 0.117(16)
C40 0.61(10) 0.11(3) 0.30(6) 0.08(4) 0.27(6) 0.06(4)

loop_
_atom_type_symbol
_atom_type_description
_atom_type_scat_dispersion_real
_atom_type_scat_dispersion_imag
_atom_type_scat_source
C C 0.0033 0.0016 'International Tables Vol C Tables 4.2.6.8 and 6.1.1.4'
H H 0.0000 0.0000 'International Tables Vol C Tables 4.2.6.8 and 6.1.1.4'
N N 0.0061 0.0033 'International Tables Vol C Tables 4.2.6.8 and 6.1.1.4'
O O 0.0106 0.0060 'International Tables Vol C Tables 4.2.6.8 and 6.1.1.4'
S S 0.1246 0.1234 'International Tables Vol C Tables 4.2.6.8 and 6.1.1.4'
Cl Cl 0.1484 0.1585 'International Tables Vol C Tables 4.2.6.8 and 6.1.1.4'
Ru Ru -1.2594 0.8363 'International Tables Vol C Tables 4.2.6.8 and 6.1.1.4'

loop_
_geom_angle_atom_site_label_1
_geom_angle_atom_site_label_2
_geom_angle_atom_site_label_3
_geom_angle_site_symmetry_1
_geom_angle_site_symmetry_3
_geom_angle
_geom_angle_publ_flag
C5 Ru01 C19 . . 100.1(5) ?
C5 Ru01 C4 . . 40.9(5) ?
C19 Ru01 C4 . . 107.6(5) ?
C5 Ru01 C1 . . 71.7(5) ?
C19 Ru01 C1 . . 85.2(5) ?
C4 Ru01 C1 . . 36.3(5) ?
C5 Ru01 Cl2 . . 115.8(4) ?
C19 Ru01 Cl2 . . 143.1(4) ?
C4 Ru01 Cl2 . . 95.0(4) ?
C1 Ru01 Cl2 . . 97.5(4) ?
C5 Ru01 Cl1 . . 103.1(4) ?
C19 Ru01 Cl1 . . 92.7(4) ?
C4 Ru01 Cl1 . . 140.2(3) ?
C1 Ru01 Cl1 . . 173.9(4) ?
Cl2 Ru01 Cl1 . . 87.64(14) ?
O1 S1 O2 . . 120.4(7) ?
O1 S1 N1 . . 110.5(6) ?
O2 S1 N1 . . 105.2(6) ?
O1 S1 C12 . . 109.1(7) ?
O2 S1 C12 . . 106.6(6) ?
N1 S1 C12 . . 103.7(6) ?
C19 N3 C22 . . 127.6(10) ?
C19 N3 C21 . . 112.6(10) ?
C22 N3 C21 . . 119.6(10) ?
C4 C5 C6 . . 131.9(11) ?
C4 C5 Ru01 . . 82.6(8) ?
C6 C5 Ru01 . . 144.3(10) ?
N3 C19 N2 . . 107.6(10) ?
N3 C19 Ru01 . . 137.2(9) ?
N2 C19 Ru01 . . 115.2(9) ?
C19 N2 C31 . . 122.5(10) ?
C19 N2 C20 . . 113.6(10) ?
C31 N2 C20 . . 123.6(10) ?
C27 C22 C23 . . 122.8(13) ?
C27 C22 N3 . . 117.9(13) ?
C23 C22 N3 . . 119.2(13) ?
C4 N1 C3 . . 111.4(10) ?
C4 N1 S1 . . 128.8(9) ?
C3 N1 S1 . . 117.9(9) ?
C7 C6 C11 . . 121.0(13) ?
C7 C6 C5 . . 117.7(13) ?
C11 C6 C5 . . 121.3(12) ?
C1 C4 N1 . . 109.2(12) ?
C1 C4 C5 . . 118.5(12) ?
N1 C4 C5 . . 128.2(11) ?
C1 C4 Ru01 . . 75.5(7) ?
N1 C4 Ru01 . . 123.5(9) ?
C5 C4 Ru01 . . 56.5(7) ?
C22 C27 C26 . . 117.9(15) ?
C22 C27 C28 . . 123.4(14) ?
C26 C27 C28 . . 118.7(15) ?
C24 C23 C22 . . 116.8(14) ?
C24 C23 C30 . . 120.7(13) ?
C22 C23 C30 . . 122.4(13) ?
C4 C1 C2 . . 109.9(12) ?
C4 C1 Ru01 . . 68.2(7) ?
C2 C1 Ru01 . . 124.9(10) ?
C4 C1 H1 . . 114.8 ?
C2 C1 H1 . . 114.8 ?
Ru01 C1 H1 . . 114.8 ?
C10 C11 C6 . . 120.7(16) ?
C10 C11 H10 . . 119.7 ?
C6 C11 H10 . . 119.7 ?
C16 C15 C14 . . 119.3(16) ?
C16 C15 C18 . . 122.2(19) ?
C14 C15 C18 . . 118.5(19) ?
C12 C13 C14 . . 120.1(14) ?
C12 C13 H11 . . 119.9 ?
C14 C13 H11 . . 119.9 ?
C16 C17 C12 . . 119.5(15) ?
C16 C17 H14 . . 120.3 ?
C12 C17 H14 . . 120.3 ?
C15 C14 C13 . . 120.5(15) ?
C15 C14 H12 . . 119.8 ?
C13 C14 H12 . . 119.8 ?
C25 C24 C23 . . 122.8(15) ?
C25 C24 H22 . . 118.6 ?
C23 C24 H22 . . 118.6 ?
C9 C8 C7 . . 122.5(17) ?
C9 C8 H7 . . 118.7 ?
C7 C8 H7 . . 118.7 ?
C32 C31 C36 . . 121.2(14) ?
C32 C31 N2 . . 119.9(14) ?
C36 C31 N2 . . 118.7(13) ?
C6 C7 C8 . . 116.8(16) ?
C6 C7 H6 . . 121.6 ?
C8 C7 H6 . . 121.6 ?
C13 C12 C17 . . 118.6(14) ?
C13 C12 S1 . . 122.7(11) ?
C17 C12 S1 . . 118.7(11) ?
C34 C33 C32 . . 122.6(19) ?
C34 C33 H33 . . 118.7 ?
C32 C33 H33 . . 118.7 ?
N3 C21 C20 . . 101.7(10) ?
N3 C21 H20 . . 111.4 ?
C20 C21 H20 . . 111.4 ?
N3 C21 H21 . . 111.4 ?
C20 C21 H21 . . 111.4 ?
H20 C21 H21 . . 109.3 ?
C31 C32 C33 . . 117.3(17) ?
C31 C32 C39 . . 122.9(15) ?
C33 C32 C39 . . 119.6(16) ?
C23 C30 H30 . . 109.5 ?
C23 C30 H31 . . 109.5 ?
H30 C30 H31 . . 109.5 ?
C23 C30 H32 . . 109.5 ?
H30 C30 H32 . . 109.5 ?
H31 C30 H32 . . 109.5 ?
N2 C20 C21 . . 102.8(10) ?
N2 C20 H19 . . 111.2 ?
C21 C20 H19 . . 111.2 ?
N2 C20 H18 . . 111.2 ?
C21 C20 H18 . . 111.2 ?
H19 C20 H18 . . 109.1 ?
C8 C9 C10 . . 119.1(16) ?
C8 C9 H8 . . 120.5 ?
C10 C9 H8 . . 120.5 ?
C32 C39 H42 . . 109.5 ?
C32 C39 H41 . . 109.5 ?
H42 C39 H41 . . 109.5 ?
C32 C39 H43 . . 109.5 ?
H42 C39 H43 . . 109.5 ?
H41 C39 H43 . . 109.5 ?
C25 C26 C27 . . 120.4(15) ?
C25 C26 H23 . . 119.8 ?
C27 C26 H23 . . 119.8 ?
C15 C16 C17 . . 121.9(16) ?
C15 C16 H13 . . 119.0 ?
C17 C16 H13 . . 119.0 ?
C36 C37 H35 . . 109.5 ?
C36 C37 H37 . . 109.5 ?
H35 C37 H37 . . 109.5 ?
C36 C37 H36 . . 109.5 ?
H35 C37 H36 . . 109.5 ?
H37 C37 H36 . . 109.5 ?
C24 C25 C26 . . 119.4(15) ?
C24 C25 C29 . . 123.0(18) ?
C26 C25 C29 . . 117.7(17) ?
C11 C10 C9 . . 119.9(18) ?
C11 C10 H9 . . 120.0 ?
C9 C10 H9 . . 120.0 ?
C1 C2 C3 . . 105.4(11) ?
C1 C2 H3 . . 110.7 ?
C3 C2 H3 . . 110.7 ?
C1 C2 H2 . . 110.7 ?
C3 C2 H2 . . 110.7 ?
H3 C2 H2 . . 108.8 ?
C31 C36 C35 . . 118.4(16) ?
C31 C36 C37 . . 122.7(14) ?
C35 C36 C37 . . 118.9(17) ?
C27 C28 H26 . . 109.5 ?
C27 C28 H25 . . 109.5 ?
H26 C28 H25 . . 109.5 ?
C27 C28 H24 . . 109.5 ?
H26 C28 H24 . . 109.5 ?
H25 C28 H24 . . 109.5 ?
C34 C35 C36 . . 121.(2) ?
C34 C35 H34 . . 119.5 ?
C36 C35 H34 . . 119.5 ?
C15 C18 H17 . . 109.5 ?
C15 C18 H15 . . 109.5 ?
H17 C18 H15 . . 109.5 ?
C15 C18 H16 . . 109.5 ?
H17 C18 H16 . . 109.5 ?
H15 C18 H16 . . 109.5 ?
C35 C34 C33 . . 119.1(18) ?
C35 C34 C38 . . 121.(2) ?
C33 C34 C38 . . 120.(2) ?
C25 C29 H27 . . 109.5 ?
C25 C29 H28 . . 109.5 ?
H27 C29 H28 . . 109.5 ?
C25 C29 H29 . . 109.5 ?
H27 C29 H29 . . 109.5 ?
H28 C29 H29 . . 109.5 ?
N1 C3 C2 . . 102.5(12) ?
N1 C3 H4 . . 111.3 ?
C2 C3 H4 . . 111.3 ?
N1 C3 H5 . . 111.3 ?
C2 C3 H5 . . 111.3 ?
H4 C3 H5 . . 109.2 ?
C34 C38 H39 . . 109.5 ?
C34 C38 H40 . . 109.5 ?
H39 C38 H40 . . 109.5 ?
C34 C38 H38 . . 109.5 ?
H39 C38 H38 . . 109.5 ?
H40 C38 H38 . . 109.5 ?
Cl4 C40 Cl3 . . 117.(3) ?
Cl4 C40 H44 . . 108.0 ?
Cl3 C40 H44 . . 108.0 ?
Cl4 C40 H45 . . 108.0 ?
Cl3 C40 H45 . . 108.0 ?
H44 C40 H45 . . 107.2 ?

loop_
_geom_bond_atom_site_label_1
_geom_bond_atom_site_label_2
_geom_bond_site_symmetry_2
_geom_bond_distance
_geom_bond_publ_flag
Ru01 C5 . 1.834(12) ?
Ru01 C19 . 2.042(12) ?
Ru01 C4 . 2.182(12) ?
Ru01 C1 . 2.275(13) ?
Ru01 Cl2 . 2.347(4) ?
Ru01 Cl1 . 2.380(4) ?
S1 O1 . 1.414(10) ?
S1 O2 . 1.428(10) ?
S1 N1 . 1.641(12) ?
S1 C12 . 1.760(14) ?
N3 C19 . 1.344(15) ?
N3 C22 . 1.440(17) ?
N3 C21 . 1.491(16) ?
C5 C4 . 1.440(18) ?
C5 C6 . 1.475(17) ?
C19 N2 . 1.340(15) ?
N2 C31 . 1.436(16) ?
N2 C20 . 1.457(16) ?
C22 C27 . 1.386(19) ?
C22 C23 . 1.392(19) ?
N1 C4 . 1.409(16) ?
N1 C3 . 1.503(18) ?
C6 C7 . 1.375(19) ?
C6 C11 . 1.39(2) ?
C4 C1 . 1.392(17) ?
C27 C26 . 1.42(2) ?
C27 C28 . 1.49(2) ?
C23 C24 . 1.398(19) ?
C23 C30 . 1.50(2) ?
C1 C2 . 1.51(2) ?
C1 H1 . 0.98 ?
C11 C10 . 1.35(2) ?
C11 H10 . 0.93 ?
C15 C16 . 1.35(3) ?
C15 C14 . 1.38(2) ?
C15 C18 . 1.51(2) ?
C13 C12 . 1.377(19) ?
C13 C14 . 1.39(2) ?
C13 H11 . 0.93 ?
C17 C16 . 1.37(2) ?
C17 C12 . 1.416(19) ?
C17 H14 . 0.93 ?
C14 H12 . 0.93 ?
C24 C25 . 1.37(2) ?
C24 H22 . 0.93 ?
C8 C9 . 1.37(2) ?
C8 C7 . 1.38(2) ?
C8 H7 . 0.93 ?
C31 C32 . 1.39(2) ?
C31 C36 . 1.39(2) ?
C7 H6 . 0.93 ?
C33 C34 . 1.38(3) ?
C33 C32 . 1.39(2) ?
C33 H33 . 0.93 ?
C21 C20 . 1.518(18) ?
C21 H20 . 0.97 ?
C21 H21 . 0.97 ?
C32 C39 . 1.53(2) ?
C30 H30 . 0.96 ?
C30 H31 . 0.96 ?
C30 H32 . 0.96 ?
C20 H19 . 0.97 ?
C20 H18 . 0.97 ?
C9 C10 . 1.38(3) ?
C9 H8 . 0.93 ?
C39 H42 . 0.96 ?
C39 H41 . 0.96 ?
C39 H43 . 0.96 ?
C26 C25 . 1.39(2) ?
C26 H23 . 0.93 ?
C16 H13 . 0.93 ?
C37 C36 . 1.50(2) ?
C37 H35 . 0.96 ?
C37 H37 . 0.96 ?
C37 H36 . 0.96 ?
C25 C29 . 1.53(2) ?
C10 H9 . 0.93 ?
C2 C3 . 1.54(2) ?
C2 H3 . 0.97 ?
C2 H2 . 0.97 ?
C36 C35 . 1.41(2) ?
C28 H26 . 0.96 ?
C28 H25 . 0.96 ?
C28 H24 . 0.96 ?
C35 C34 . 1.36(3) ?
C35 H34 . 0.93 ?
C18 H17 . 0.96 ?
C18 H15 . 0.96 ?
C18 H16 . 0.96 ?
C34 C38 . 1.51(2) ?
C29 H27 . 0.96 ?
C29 H28 . 0.96 ?
C29 H29 . 0.96 ?
C3 H4 . 0.97 ?
C3 H5 . 0.97 ?
C38 H39 . 0.96 ?
C38 H40 . 0.96 ?
C38 H38 . 0.96 ?
Cl3 C40 . 1.67(4) ?
Cl4 C40 . 1.55(4) ?
C40 H44 . 0.97 ?
C40 H45 . 0.97 ?
